data_7160453
loop_
_publ_author_name
'Mondal, Nurabul'
'Kumari, Vidya'
'Ali, Danish'
'Choudhury, Lokman H.'

_publ_section_title
;
 Synthesis of indole-linked &#x3b2;-cyano-enones: a pathway to
 indolyl-2-pyrrolones.
;
_journal_issue 16
_journal_name_full 'Organic &amp; biomolecular chemistry'
_journal_page_first 3913
_journal_page_last 3924
_journal_paper_doi 10.1039/d5ob00328h
_journal_volume 23
_journal_year 2025
_chemical_formula_moiety 'C19 H12 N3 O2, 1[C3H6O2], 1[]'
_chemical_formula_sum 'C19 H13 N3 O2'
_chemical_formula_weight 315.32
_space_group_crystal_system monoclinic
_space_group_IT_number 14
_space_group_name_Hall '-P 2ybc'
_space_group_name_H-M_alt 'P 1 21/c 1'
_atom_sites_solution_hydrogens mixed
_atom_sites_solution_primary dual
_audit_creation_date 2024-06-06
_audit_creation_method
;
Olex2 1.5
(compiled 2024.02.16 svn.r378c4104 for OlexSys, GUI svn.r6928)
;
_audit_update_record
;
2024-06-07 deposited with the CCDC.	2025-03-19 downloaded from the CCDC.
;
_cell_angle_alpha 90
_cell_angle_beta 96.262(2)
_cell_angle_gamma 90
_cell_formula_units_Z 4
_cell_length_a 10.4772(6)
_cell_length_b 22.4464(13)
_cell_length_c 9.0718(4)
_cell_measurement_reflns_used 9134
_cell_measurement_temperature 298
_cell_measurement_theta_max 26.027
_cell_measurement_theta_min 2.434
_cell_volume 2120.7(2)
_computing_cell_refinement 'SAINT V8.40B (?, 2016)'
_computing_data_reduction 'SAINT V8.40B (?, 2016)'
_computing_molecular_graphics 'Olex2 1.5 (Dolomanov et al., 2009)'
_computing_publication_material 'Olex2 1.5 (Dolomanov et al., 2009)'
_computing_structure_refinement 'XL  (Sheldrick, 2008)'
_computing_structure_solution 'SHELXT 2018/2 (Sheldrick, 2018)'
_diffrn_ambient_temperature 298
_diffrn_detector 'Bruker APEX2 area detector'
_diffrn_detector_area_resol_mean 7.9
_diffrn_detector_type 'CCD area detector'
_diffrn_measured_fraction_theta_full 0.989
_diffrn_measured_fraction_theta_max 0.989
_diffrn_measurement_device 'three-circle diffractometer'
_diffrn_measurement_device_type 'Bruker APEX2 microsource'
_diffrn_measurement_method '\w and \f scans'
_diffrn_radiation_monochromator 'mirror optics'
_diffrn_radiation_probe x-ray
_diffrn_radiation_type MoK\a
_diffrn_radiation_wavelength 0.71073
_diffrn_reflns_av_R_equivalents 0.0503
_diffrn_reflns_av_unetI/netI 0.0335
_diffrn_reflns_Laue_measured_fraction_full 0.989
_diffrn_reflns_Laue_measured_fraction_max 0.989
_diffrn_reflns_limit_h_max 13
_diffrn_reflns_limit_h_min -13
_diffrn_reflns_limit_k_max 28
_diffrn_reflns_limit_k_min -28
_diffrn_reflns_limit_l_max 11
_diffrn_reflns_limit_l_min -11
_diffrn_reflns_number 20924
_diffrn_reflns_point_group_measured_fraction_full 0.989
_diffrn_reflns_point_group_measured_fraction_max 0.989
_diffrn_reflns_theta_full 25.242
_diffrn_reflns_theta_max 26.420
_diffrn_reflns_theta_min 2.434
_diffrn_source 'microfocus sealed X-ray tube'
_diffrn_source_current 1.0
_diffrn_source_power 0.05
_diffrn_source_type 'Incoatec I\ms'
_diffrn_source_voltage 50.0
_exptl_absorpt_coefficient_mu 0.066
_exptl_absorpt_correction_T_max 0.7454
_exptl_absorpt_correction_T_min 0.5968
_exptl_absorpt_correction_type multi-scan
_exptl_absorpt_process_details
;
SADABS-2016/2 (Bruker,2016/2) was used for absorption correction.
wR2(int) was 0.0996 before and 0.0695 after correction.
The Ratio of minimum to maximum transmission is 0.8006.
The \l/2 correction factor is Not present.
;
_exptl_crystal_colour 'clear yellow'
_exptl_crystal_colour_lustre clear
_exptl_crystal_colour_primary yellow
_exptl_crystal_density_diffrn 0.988
_exptl_crystal_description block
_exptl_crystal_F_000 656
_exptl_crystal_size_max 0.214
_exptl_crystal_size_mid 0.136
_exptl_crystal_size_min 0.123
_refine_diff_density_max 0.264
_refine_diff_density_min -0.270
_refine_diff_density_rms 0.051
_refine_ls_extinction_method none
_refine_ls_goodness_of_fit_ref 1.034
_refine_ls_hydrogen_treatment mixed
_refine_ls_matrix_type full
_refine_ls_number_parameters 222
_refine_ls_number_reflns 4323
_refine_ls_number_restraints 0
_refine_ls_restrained_S_all 1.034
_refine_ls_R_factor_all 0.0826
_refine_ls_R_factor_gt 0.0735
_refine_ls_shift/su_max 0.000
_refine_ls_shift/su_mean 0.000
_refine_ls_structure_factor_coef Fsqd
_refine_ls_weighting_details 'w=1/[\s^2^(Fo^2^)+(0.1398P)^2^+0.8403P] where P=(Fo^2^+2Fc^2^)/3'
_refine_ls_weighting_scheme calc
_refine_ls_wR_factor_gt 0.2339
_refine_ls_wR_factor_ref 0.2429
_reflns_Friedel_coverage 0.000
_reflns_number_gt 3518
_reflns_number_total 4323
_reflns_threshold_expression 'I > 2\s(I)'
_cod_data_source_file d5ob00328h2.cif
_cod_data_source_block nm_f_0ma_a
_cod_depositor_comments 'Adding full bibliography for 7160452--7160454.cif.'
_cod_database_code 7160453
_shelx_shelxl_version_number 2019/1
_shelx_space_group_comment
;
The symmetry employed for this shelxl refinement is uniquely defined
by the following loop, which should always be used as a source of
symmetry information in preference to the above space-group names.
They are only intended as comments.
;
_shelx_estimated_absorpt_t_max 0.992
_shelx_estimated_absorpt_t_min 0.986
_olex2_refinement_description
;
1. Fixed Uiso
 At 1.2 times of:
  All C(H) groups, All N(H) groups
 At 1.5 times of:
  All O(H) groups
2.a Aromatic/amide H refined with riding coordinates:
 N3(H3), C12(H12), C7(H7), C19(H19), C10(H10), C8(H8), C9(H9), C18(H18),
 C15(H15), C17(H17), C16(H16)
2.b Idealised tetrahedral OH refined as rotating group:
 O1(H1)
;
_smtbx_masks_void_probe_radius 1.2
_smtbx_masks_void_truncation_radius 1.2
_olex2_submission_special_instructions 'No special instructions were received'

loop_
_space_group_symop_operation_xyz
'x, y, z'
'-x, y+1/2, -z+1/2'
'-x, -y, -z'
'x, -y-1/2, z-1/2'

loop_
_atom_site_label
_atom_site_type_symbol
_atom_site_fract_x
_atom_site_fract_y
_atom_site_fract_z
_atom_site_U_iso_or_equiv
_atom_site_adp_type
_atom_site_occupancy
_atom_site_site_symmetry_order
_atom_site_calc_flag
_atom_site_refinement_flags_posn
_atom_site_refinement_flags_adp
_atom_site_refinement_flags_occupancy
_atom_site_disorder_assembly
_atom_site_disorder_group
O2 O 0.63379(17) 0.52419(9) 0.69658(16) 0.0645(5) Uani 1 1 d . . . . .
O1 O 0.52088(15) 0.56707(10) 0.22151(18) 0.0671(5) Uani 1 1 d . . . . .
H1 H 0.481834 0.536524 0.237765 0.101 Uiso 1 1 calc R U . . .
N3 N 0.7821(2) 0.47909(10) -0.0375(2) 0.0623(6) Uani 1 1 d . . . . .
H3 H 0.763926 0.479866 -0.132235 0.075 Uiso 1 1 calc R U . . .
N1 N 0.5933(2) 0.57492(12) 0.4768(2) 0.0638(6) Uani 1 1 d . . . . .
C6 C 0.8780(2) 0.45680(10) 0.1903(2) 0.0506(5) Uani 1 1 d . . . . .
C14 C 0.7007(2) 0.62901(11) 0.2897(2) 0.0561(6) Uani 1 1 d . . . . .
C4 C 0.7162(2) 0.51694(10) 0.3324(2) 0.0496(5) Uani 1 1 d . . . . .
C5 C 0.7701(2) 0.49569(10) 0.2036(2) 0.0498(5) Uani 1 1 d . . . . .
C2 C 0.7254(2) 0.49593(11) 0.4745(2) 0.0521(5) Uani 1 1 d . . . . .
C1 C 0.6482(2) 0.53244(11) 0.5638(2) 0.0540(5) Uani 1 1 d . . . . .
C12 C 0.7179(2) 0.50861(12) 0.0587(2) 0.0590(6) Uani 1 1 d . . . . .
H12 H 0.648859 0.533965 0.033135 0.071 Uiso 1 1 calc R U . . .
C7 C 0.9782(2) 0.43247(11) 0.2877(3) 0.0595(6) Uani 1 1 d . . . . .
H7 H 0.981711 0.439261 0.389224 0.071 Uiso 1 1 calc R U . . .
C11 C 0.8817(2) 0.44722(10) 0.0364(2) 0.0542(5) Uani 1 1 d . . . . .
N2 N 0.8334(3) 0.40500(13) 0.6041(3) 0.0925(8) Uani 1 1 d . . . . .
C13 C 0.6295(2) 0.57228(11) 0.3254(2) 0.0545(6) Uani 1 1 d . . . . .
C3 C 0.7862(3) 0.44477(12) 0.5413(2) 0.0630(6) Uani 1 1 d . . . . .
C19 C 0.8290(3) 0.63637(13) 0.3368(3) 0.0720(7) Uani 1 1 d . . . . .
H19 H 0.873243 0.605918 0.389826 0.086 Uiso 1 1 calc R U . . .
C10 C 0.9755(3) 0.41300(12) -0.0196(3) 0.0670(7) Uani 1 1 d . . . . .
H10 H 0.975064 0.406994 -0.121064 0.080 Uiso 1 1 calc R U . . .
C8 C 1.0705(3) 0.39875(13) 0.2319(3) 0.0701(7) Uani 1 1 d . . . . .
H8 H 1.135934 0.382340 0.296880 0.084 Uiso 1 1 calc R U . . .
C9 C 1.0691(3) 0.38827(13) 0.0795(3) 0.0724(7) Uani 1 1 d . . . . .
H9 H 1.132016 0.364364 0.045160 0.087 Uiso 1 1 calc R U . . .
C18 C 0.8941(4) 0.68801(15) 0.3071(4) 0.0883(9) Uani 1 1 d . . . . .
H18 H 0.981123 0.691953 0.339064 0.106 Uiso 1 1 calc R U . . .
C15 C 0.6379(3) 0.67504(16) 0.2134(5) 0.0968(11) Uani 1 1 d . . . . .
H15 H 0.550758 0.671597 0.181793 0.116 Uiso 1 1 calc R U . . .
C17 C 0.8297(4) 0.73267(15) 0.2309(5) 0.1023(12) Uani 1 1 d . . . . .
H17 H 0.872815 0.767570 0.211667 0.123 Uiso 1 1 calc R U . . .
C16 C 0.7033(5) 0.72711(17) 0.1825(6) 0.1255(16) Uani 1 1 d . . . . .
H16 H 0.660279 0.757751 0.128903 0.151 Uiso 1 1 calc R U . . .
H1A H 0.548(4) 0.5947(16) 0.510(4) 0.086(11) Uiso 1 1 d . . . . .

loop_
_atom_site_aniso_label
_atom_site_aniso_U_11
_atom_site_aniso_U_22
_atom_site_aniso_U_33
_atom_site_aniso_U_23
_atom_site_aniso_U_13
_atom_site_aniso_U_12
O2 0.0665(10) 0.0937(13) 0.0327(8) 0.0069(7) 0.0028(7) -0.0095(9)
O1 0.0499(9) 0.1018(14) 0.0474(9) 0.0200(8) -0.0046(7) -0.0041(9)
N3 0.0728(13) 0.0821(14) 0.0309(9) 0.0057(8) 0.0007(8) -0.0065(11)
N1 0.0566(12) 0.0929(16) 0.0427(10) 0.0114(10) 0.0093(9) 0.0110(11)
C6 0.0587(12) 0.0545(12) 0.0376(10) 0.0041(8) 0.0012(9) -0.0104(10)
C14 0.0602(13) 0.0648(14) 0.0439(11) 0.0055(9) 0.0084(9) 0.0070(10)
C4 0.0520(11) 0.0612(12) 0.0343(10) 0.0080(8) -0.0014(8) -0.0097(9)
C5 0.0576(12) 0.0584(12) 0.0323(9) 0.0070(8) -0.0002(8) -0.0051(10)
C2 0.0587(12) 0.0640(13) 0.0327(10) 0.0064(9) 0.0005(8) -0.0068(10)
C1 0.0512(12) 0.0736(14) 0.0362(10) 0.0078(9) -0.0005(8) -0.0106(10)
C12 0.0627(14) 0.0788(16) 0.0346(10) 0.0097(10) 0.0009(9) -0.0028(11)
C7 0.0655(14) 0.0665(14) 0.0450(12) 0.0054(10) -0.0014(10) -0.0011(11)
C11 0.0665(14) 0.0573(12) 0.0383(10) 0.0026(9) 0.0029(9) -0.0109(10)
N2 0.119(2) 0.0842(17) 0.0738(16) 0.0305(13) 0.0079(15) 0.0138(16)
C13 0.0494(11) 0.0802(15) 0.0330(10) 0.0117(9) 0.0006(8) 0.0020(10)
C3 0.0781(16) 0.0692(15) 0.0405(11) 0.0115(10) 0.0008(11) -0.0023(13)
C19 0.0669(16) 0.0743(17) 0.0721(17) 0.0132(13) -0.0048(12) -0.0059(13)
C10 0.0788(17) 0.0710(15) 0.0524(13) -0.0099(11) 0.0129(12) -0.0093(13)
C8 0.0692(16) 0.0730(16) 0.0669(15) 0.0043(12) 0.0017(12) 0.0041(13)
C9 0.0758(17) 0.0668(16) 0.0765(17) -0.0073(13) 0.0171(14) 0.0018(13)
C18 0.088(2) 0.077(2) 0.100(2) 0.0008(17) 0.0092(18) -0.0185(17)
C15 0.0711(19) 0.086(2) 0.130(3) 0.027(2) -0.0055(19) 0.0140(16)
C17 0.108(3) 0.0596(18) 0.143(3) 0.0027(19) 0.031(2) -0.0042(18)
C16 0.115(3) 0.069(2) 0.191(5) 0.040(3) 0.007(3) 0.020(2)

loop_
_atom_type_symbol
_atom_type_description
_atom_type_scat_dispersion_real
_atom_type_scat_dispersion_imag
_atom_type_scat_source
C C 0.0033 0.0016 'International Tables Vol C Tables 4.2.6.8 and 6.1.1.4'
H H 0.0000 0.0000 'International Tables Vol C Tables 4.2.6.8 and 6.1.1.4'
N N 0.0061 0.0033 'International Tables Vol C Tables 4.2.6.8 and 6.1.1.4'
O O 0.0106 0.0060 'International Tables Vol C Tables 4.2.6.8 and 6.1.1.4'

loop_
_geom_angle_atom_site_label_1
_geom_angle_atom_site_label_2
_geom_angle_atom_site_label_3
_geom_angle
_geom_angle_site_symmetry_1
_geom_angle_site_symmetry_3
_geom_angle_publ_flag
C13 O1 H1 109.5 . . ?
C12 N3 H3 124.8 . . ?
C12 N3 C11 110.40(18) . . ?
C11 N3 H3 124.8 . . ?
C1 N1 C13 112.9(2) . . ?
C1 N1 H1A 117(3) . . ?
C13 N1 H1A 130(3) . . ?
C7 C6 C5 136.0(2) . . ?
C7 C6 C11 117.4(2) . . ?
C11 C6 C5 106.28(19) . . ?
C19 C14 C13 121.2(2) . . ?
C15 C14 C13 121.1(2) . . ?
C15 C14 C19 117.7(3) . . ?
C5 C4 C13 121.26(18) . . ?
C2 C4 C5 131.4(2) . . ?
C2 C4 C13 107.38(19) . . ?
C4 C5 C6 130.61(19) . . ?
C12 C5 C6 106.0(2) . . ?
C12 C5 C4 123.3(2) . . ?
C4 C2 C1 110.1(2) . . ?
C4 C2 C3 131.7(2) . . ?
C3 C2 C1 117.97(19) . . ?
O2 C1 N1 126.3(2) . . ?
O2 C1 C2 126.0(2) . . ?
N1 C1 C2 107.69(19) . . ?
N3 C12 C5 109.8(2) . . ?
N3 C12 H12 125.1 . . ?
C5 C12 H12 125.1 . . ?
C6 C7 H7 120.3 . . ?
C8 C7 C6 119.4(2) . . ?
C8 C7 H7 120.3 . . ?
N3 C11 C6 107.4(2) . . ?
N3 C11 C10 129.7(2) . . ?
C10 C11 C6 122.8(2) . . ?
O1 C13 N1 111.07(18) . . ?
O1 C13 C14 107.83(18) . . ?
O1 C13 C4 113.2(2) . . ?
N1 C13 C14 110.3(2) . . ?
N1 C13 C4 101.90(17) . . ?
C14 C13 C4 112.52(18) . . ?
N2 C3 C2 175.4(3) . . ?
C14 C19 H19 119.2 . . ?
C14 C19 C18 121.7(3) . . ?
C18 C19 H19 119.2 . . ?
C11 C10 H10 121.0 . . ?
C9 C10 C11 117.9(2) . . ?
C9 C10 H10 121.0 . . ?
C7 C8 H8 119.1 . . ?
C7 C8 C9 121.8(3) . . ?
C9 C8 H8 119.1 . . ?
C10 C9 C8 120.6(3) . . ?
C10 C9 H9 119.7 . . ?
C8 C9 H9 119.7 . . ?
C19 C18 H18 120.3 . . ?
C17 C18 C19 119.3(3) . . ?
C17 C18 H18 120.3 . . ?
C14 C15 H15 119.6 . . ?
C14 C15 C16 120.8(3) . . ?
C16 C15 H15 119.6 . . ?
C18 C17 H17 119.6 . . ?
C16 C17 C18 120.8(3) . . ?
C16 C17 H17 119.6 . . ?
C15 C16 H16 120.2 . . ?
C17 C16 C15 119.7(3) . . ?
C17 C16 H16 120.2 . . ?

loop_
_geom_bond_atom_site_label_1
_geom_bond_atom_site_label_2
_geom_bond_distance
_geom_bond_site_symmetry_2
_geom_bond_publ_flag
O2 C1 1.244(2) . ?
O1 H1 0.8200 . ?
O1 C13 1.402(3) . ?
N3 H3 0.8600 . ?
N3 C12 1.334(3) . ?
N3 C11 1.378(3) . ?
N1 C1 1.328(3) . ?
N1 C13 1.465(3) . ?
N1 H1A 0.74(4) . ?
C6 C5 1.444(3) . ?
C6 C7 1.407(3) . ?
C6 C11 1.417(3) . ?
C14 C13 1.528(3) . ?
C14 C19 1.376(4) . ?
C14 C15 1.371(4) . ?
C4 C5 1.434(3) . ?
C4 C2 1.366(3) . ?
C4 C13 1.536(3) . ?
C5 C12 1.398(3) . ?
C2 C1 1.457(3) . ?
C2 C3 1.417(3) . ?
C12 H12 0.9300 . ?
C7 H7 0.9300 . ?
C7 C8 1.368(4) . ?
C11 C10 1.386(4) . ?
N2 C3 1.142(3) . ?
C19 H19 0.9300 . ?
C19 C18 1.386(4) . ?
C10 H10 0.9300 . ?
C10 C9 1.373(4) . ?
C8 H8 0.9300 . ?
C8 C9 1.401(4) . ?
C9 H9 0.9300 . ?
C18 H18 0.9300 . ?
C18 C17 1.355(5) . ?
C15 H15 0.9300 . ?
C15 C16 1.399(5) . ?
C17 H17 0.9300 . ?
C17 C16 1.355(6) . ?
C16 H16 0.9300 . ?

loop_
_geom_torsion_atom_site_label_1
_geom_torsion_atom_site_label_2
_geom_torsion_atom_site_label_3
_geom_torsion_atom_site_label_4
_geom_torsion
_geom_torsion_site_symmetry_1
_geom_torsion_site_symmetry_2
_geom_torsion_site_symmetry_3
_geom_torsion_site_symmetry_4
_geom_torsion_publ_flag
N3 C11 C10 C9 176.4(2) . . . . ?
C6 C5 C12 N3 2.4(3) . . . . ?
C6 C7 C8 C9 0.8(4) . . . . ?
C6 C11 C10 C9 -0.9(4) . . . . ?
C14 C19 C18 C17 0.6(5) . . . . ?
C14 C15 C16 C17 -1.3(7) . . . . ?
C4 C5 C12 N3 -175.1(2) . . . . ?
C4 C2 C1 O2 178.2(2) . . . . ?
C4 C2 C1 N1 -0.1(3) . . . . ?
C5 C6 C7 C8 -176.3(3) . . . . ?
C5 C6 C11 N3 0.5(2) . . . . ?
C5 C6 C11 C10 178.3(2) . . . . ?
C5 C4 C2 C1 -177.9(2) . . . . ?
C5 C4 C2 C3 -3.2(4) . . . . ?
C5 C4 C13 O1 58.0(3) . . . . ?
C5 C4 C13 N1 177.28(19) . . . . ?
C5 C4 C13 C14 -64.6(3) . . . . ?
C2 C4 C5 C6 -20.1(4) . . . . ?
C2 C4 C5 C12 156.7(2) . . . . ?
C2 C4 C13 O1 -121.38(19) . . . . ?
C2 C4 C13 N1 -2.0(2) . . . . ?
C2 C4 C13 C14 116.1(2) . . . . ?
C1 N1 C13 O1 122.9(2) . . . . ?
C1 N1 C13 C14 -117.6(2) . . . . ?
C1 N1 C13 C4 2.1(3) . . . . ?
C12 N3 C11 C6 1.0(3) . . . . ?
C12 N3 C11 C10 -176.6(3) . . . . ?
C7 C6 C5 C4 -10.7(4) . . . . ?
C7 C6 C5 C12 172.1(3) . . . . ?
C7 C6 C11 N3 -174.7(2) . . . . ?
C7 C6 C11 C10 3.1(3) . . . . ?
C7 C8 C9 C10 1.5(4) . . . . ?
C11 N3 C12 C5 -2.2(3) . . . . ?
C11 C6 C5 C4 175.6(2) . . . . ?
C11 C6 C5 C12 -1.7(2) . . . . ?
C11 C6 C7 C8 -3.0(3) . . . . ?
C11 C10 C9 C8 -1.5(4) . . . . ?
C13 N1 C1 O2 -179.6(2) . . . . ?
C13 N1 C1 C2 -1.4(3) . . . . ?
C13 C14 C19 C18 -179.0(3) . . . . ?
C13 C14 C15 C16 179.3(4) . . . . ?
C13 C4 C5 C6 160.7(2) . . . . ?
C13 C4 C5 C12 -22.4(3) . . . . ?
C13 C4 C2 C1 1.4(2) . . . . ?
C13 C4 C2 C3 176.0(3) . . . . ?
C3 C2 C1 O2 2.7(4) . . . . ?
C3 C2 C1 N1 -175.5(2) . . . . ?
C19 C14 C13 O1 -157.9(2) . . . . ?
C19 C14 C13 N1 80.6(3) . . . . ?
C19 C14 C13 C4 -32.4(3) . . . . ?
C19 C14 C15 C16 1.1(6) . . . . ?
C19 C18 C17 C16 -0.7(6) . . . . ?
C18 C17 C16 C15 1.0(7) . . . . ?
C15 C14 C13 O1 24.0(3) . . . . ?
C15 C14 C13 N1 -97.5(3) . . . . ?
C15 C14 C13 C4 149.5(3) . . . . ?
C15 C14 C19 C18 -0.8(5) . . . . ?

loop_
_smtbx_masks_void_nr
_smtbx_masks_void_average_x
_smtbx_masks_void_average_y
_smtbx_masks_void_average_z
_smtbx_masks_void_volume
_smtbx_masks_void_count_electrons
_smtbx_masks_void_content
1 -0.340 0.250 -0.157 369.2 90.5 '2 C3H6O2,2 '
2 0.340 0.750 -0.959 369.2 90.5 '2 C3H6O2,2 '
